data_4032125
loop_
_publ_author_name
'Luo, Yong-Chun'
'Ma, He'
'Hu, Xiu-Qin'
'Xu, Peng-Fei'

_publ_section_title
;
 Sc(OTf)3 Catalyzed [4 + 2]-Annulation Reaction between Electron-Rich
 Phenols and Donor-Acceptor Cyclopropanes: Synthesis of Polysubstituted
 Dihydronaphthols.
;
_journal_issue 2
_journal_name_full 'The Journal of organic chemistry'
_journal_page_first 1013
_journal_page_last 1023
_journal_paper_doi 10.1021/acs.joc.6b02566
_journal_volume 82
_journal_year 2017
_chemical_absolute_configuration unk
_chemical_formula_moiety 'C21 H22 O5'
_chemical_formula_sum 'C21 H22 O5'
_chemical_formula_weight 354.39
_chemical_name_systematic
;
 ? 
;
_space_group_crystal_system monoclinic
_space_group_IT_number 4
_space_group_name_Hall 'P 2yb'
_space_group_name_H-M_alt 'P 1 21 1'
_symmetry_space_group_name_Hall 'P 2yb'
_symmetry_space_group_name_H-M 'P 1 21 1'
_atom_sites_solution_hydrogens geom
_atom_sites_solution_primary direct
_atom_sites_solution_secondary difmap
_audit_creation_date 2015-07-20
_audit_creation_method
;
Olex2 1.2
(compiled 2014.11.28 svn.r3106 for OlexSys, GUI svn.r4959)
;
_cell_angle_alpha 90.00
_cell_angle_beta 103.133(12)
_cell_angle_gamma 90.00
_cell_formula_units_Z 2
_cell_length_a 6.3021(6)
_cell_length_b 15.8764(19)
_cell_length_c 9.4266(11)
_cell_measurement_reflns_used 938
_cell_measurement_temperature 294.73(10)
_cell_measurement_theta_max 66.9860
_cell_measurement_theta_min 7.7030
_cell_volume 918.51(18)
_computing_cell_refinement
;
CrysAlisPro, Agilent Technologies,
Version 1.171.37.33 (release 27-03-2014 CrysAlis171 .NET)
(compiled Mar 27 2014,17:12:48)
;
_computing_data_collection
;
CrysAlisPro, Agilent Technologies,
Version 1.171.37.33 (release 27-03-2014 CrysAlis171 .NET)
(compiled Mar 27 2014,17:12:48)
;
_computing_data_reduction
;
CrysAlisPro, Agilent Technologies,
Version 1.171.37.33 (release 27-03-2014 CrysAlis171 .NET)
(compiled Mar 27 2014,17:12:48)
;
_computing_molecular_graphics 'Olex2 (Dolomanov et al., 2009)'
_computing_publication_material 'Olex2 (Dolomanov et al., 2009)'
_computing_structure_refinement 'ShelXL (Sheldrick, 2008)'
_computing_structure_solution 'ShelXS (Sheldrick, 2008)'
_diffrn_ambient_environment air
_diffrn_ambient_temperature 294.73(10)
_diffrn_detector 'CCD plate'
_diffrn_detector_area_resol_mean 16.0733
_diffrn_detector_type Eos
_diffrn_measured_fraction_theta_full 0.974
_diffrn_measured_fraction_theta_max 0.974
_diffrn_measurement_details
;
#__ type_ start__ end____ width___ exp.time_
  1 omega   -5.00   37.00   1.0000    1.0000
omega____ theta____ kappa____ phi______ frames
    -        0.0000   57.0000   90.0000 42

#__ type_ start__ end____ width___ exp.time_
  2 omega   38.00  105.00   1.0000    1.5500
omega____ theta____ kappa____ phi______ frames
    -       54.0000   57.0000  -30.0000 67

#__ type_ start__ end____ width___ exp.time_
  3 omega  107.00  175.00   1.0000    1.5500
omega____ theta____ kappa____ phi______ frames
    -      108.0000  111.0000   30.0000 68

#__ type_ start__ end____ width___ exp.time_
  4 omega  118.00  150.00   1.0000    1.5500
omega____ theta____ kappa____ phi______ frames
    -      108.0000  178.0000   60.0000 32

#__ type_ start__ end____ width___ exp.time_
  5 omega  135.00  175.00   1.0000    1.5500
omega____ theta____ kappa____ phi______ frames
    -      108.0000   63.0000 -120.0000 40

#__ type_ start__ end____ width___ exp.time_
  6 omega  111.00  173.00   1.0000    1.5500
omega____ theta____ kappa____ phi______ frames
    -      108.0000   38.0000  120.0000 62

#__ type_ start__ end____ width___ exp.time_
  7 omega   47.00  120.00   1.0000    1.5500
omega____ theta____ kappa____ phi______ frames
    -      108.0000  -63.0000   90.0000 73

#__ type_ start__ end____ width___ exp.time_
  8 omega   47.00   92.00   1.0000    1.5500
omega____ theta____ kappa____ phi______ frames
    -      108.0000  -25.0000  -30.0000 45

#__ type_ start__ end____ width___ exp.time_
  9 omega   36.00   92.00   1.0000    1.5500
omega____ theta____ kappa____ phi______ frames
    -      108.0000  -38.0000  -60.0000 56

#__ type_ start__ end____ width___ exp.time_
 10 omega   30.00  125.00   1.0000    1.5500
omega____ theta____ kappa____ phi______ frames
    -       54.0000   38.0000 -120.0000 95

#__ type_ start__ end____ width___ exp.time_
 11 omega   22.00   69.00   1.0000    1.0000
omega____ theta____ kappa____ phi______ frames
    -        0.0000   57.0000 -180.0000 47

#__ type_ start__ end____ width___ exp.time_
 12 omega   -5.00   79.00   1.0000    1.5500
omega____ theta____ kappa____ phi______ frames
    -       54.0000  -38.0000   60.0000 84

#__ type_ start__ end____ width___ exp.time_
 13 omega   39.00   92.00   1.0000    1.5500
omega____ theta____ kappa____ phi______ frames
    -      108.0000  -38.0000  150.0000 53

#__ type_ start__ end____ width___ exp.time_
 14 omega   37.00   89.00   1.0000    1.5500
omega____ theta____ kappa____ phi______ frames
    -      108.0000  -38.0000   90.0000 52
;
_diffrn_measurement_device 'four-circle diffractometer'
_diffrn_measurement_device_type 'SuperNova, Dual, Cu at zero, Eos'
_diffrn_measurement_method '\w scans'
_diffrn_orient_matrix_UB_11 0.1236358000
_diffrn_orient_matrix_UB_12 0.0773213000
_diffrn_orient_matrix_UB_13 0.0756534000
_diffrn_orient_matrix_UB_21 0.1968335000
_diffrn_orient_matrix_UB_22 -0.0222640000
_diffrn_orient_matrix_UB_23 -0.0644303000
_diffrn_orient_matrix_UB_31 -0.0954968000
_diffrn_orient_matrix_UB_32 0.0541776000
_diffrn_orient_matrix_UB_33 -0.1350679000
_diffrn_radiation_monochromator mirror
_diffrn_radiation_probe x-ray
_diffrn_radiation_type CuK\a
_diffrn_radiation_wavelength 1.54184
_diffrn_reflns_av_R_equivalents 0.0254
_diffrn_reflns_av_unetI/netI 0.0434
_diffrn_reflns_limit_h_max 7
_diffrn_reflns_limit_h_min -7
_diffrn_reflns_limit_k_max 19
_diffrn_reflns_limit_k_min -13
_diffrn_reflns_limit_l_max 10
_diffrn_reflns_limit_l_min -11
_diffrn_reflns_number 3262
_diffrn_reflns_theta_full 70.22
_diffrn_reflns_theta_max 70.22
_diffrn_reflns_theta_min 5.57
_diffrn_source 'sealed X-ray tube'
_diffrn_source_type 'SuperNova (Cu) X-ray Source'
_exptl_absorpt_coefficient_mu 0.745
_exptl_absorpt_correction_T_max 1.00000
_exptl_absorpt_correction_T_min 0.89693
_exptl_absorpt_correction_type multi-scan
_exptl_absorpt_process_details
;
CrysAlisPro, Agilent Technologies,
Version 1.171.37.33 (release 27-03-2014 CrysAlis171 .NET)
(compiled Mar 27 2014,17:12:48)
Empirical absorption correction using spherical harmonics,
 implemented in SCALE3 ABSPACK scaling algorithm.
;
_exptl_crystal_colour 'clear light colourless'
_exptl_crystal_colour_lustre clear
_exptl_crystal_colour_modifier light
_exptl_crystal_colour_primary colourless
_exptl_crystal_density_diffrn 1.281
_exptl_crystal_density_method 'not measured'
_exptl_crystal_description block
_exptl_crystal_F_000 376
_exptl_crystal_size_max 0.28
_exptl_crystal_size_mid 0.24
_exptl_crystal_size_min 0.23
_refine_diff_density_max 0.140
_refine_diff_density_min -0.274
_refine_diff_density_rms 0.048
_refine_ls_abs_structure_details 'Flack H D (1983), Acta Cryst. A39, 876-881'
_refine_ls_abs_structure_Flack 0.3(4)
_refine_ls_extinction_method none
_refine_ls_goodness_of_fit_ref 1.103
_refine_ls_hydrogen_treatment constr
_refine_ls_matrix_type full
_refine_ls_number_parameters 240
_refine_ls_number_reflns 2383
_refine_ls_number_restraints 1
_refine_ls_restrained_S_all 1.102
_refine_ls_R_factor_all 0.0622
_refine_ls_R_factor_gt 0.0497
_refine_ls_shift/su_max 0.000
_refine_ls_shift/su_mean 0.000
_refine_ls_structure_factor_coef Fsqd
_refine_ls_weighting_details 'calc w=1/[\s^2^(Fo^2^)+(0.0621P)^2^+0.1226P] where P=(Fo^2^+2Fc^2^)/3'
_refine_ls_weighting_scheme calc
_refine_ls_wR_factor_gt 0.1207
_refine_ls_wR_factor_ref 0.1441
_reflns_number_gt 1960
_reflns_number_total 2383
_reflns_threshold_expression >2sigma(I)
_cod_data_source_file jo6b02566_si_003.cif
_cod_data_source_block luoych0717
_cod_depositor_comments 'Adding full bibliography for 4032125.cif.'
_cod_original_cell_volume 918.50(18)
_cod_database_code 4032125
_reflns_odcompleteness_completeness 99.53
_reflns_odcompleteness_iscentric 1
_reflns_odcompleteness_theta 66.97
_olex2_refinement_description
;
1. Fixed Uiso
 At 1.2 times of:
  All C(H) groups, All C(H,H) groups
 At 1.5 times of:
  All C(H,H,H) groups, All O(H) groups
2.a Ternary CH refined with riding coordinates:
 C7(H7)
2.b Secondary CH2 refined with riding coordinates:
 C8(H8A,H8B)
2.c Aromatic/amide H refined with riding coordinates:
 C2(H2A), C14(H14), C15(H15), C16(H16), C17(H17), C18(H18)
2.d Idealised Me refined as rotating group:
 C11(H11A,H11B,H11C), C12(H12A,H12B,H12C), C20(H20A,H20B,H20C), C21(H21A,H21B,
 H21C)
2.e Idealised tetrahedral OH refined as rotating group:
 O2(H2)
;
_olex2_date_sample_data_collection 2015-07-17
_olex2_submission_special_instructions 'No special instructions were received'

loop_
_space_group_symop_id
_space_group_symop_operation_xyz
1 'x, y, z'
2 '-x, y+1/2, -z'

loop_
_atom_site_label
_atom_site_type_symbol
_atom_site_fract_x
_atom_site_fract_y
_atom_site_fract_z
_atom_site_U_iso_or_equiv
_atom_site_adp_type
_atom_site_occupancy
_atom_site_calc_flag
_atom_site_refinement_flags_posn
O1 O 0.3662(5) 0.1088(2) 0.5351(3) 0.0682(8) Uani 1 d .
O2 O 0.3712(5) 0.1210(2) 0.8176(3) 0.0627(8) Uani 1 d .
H2 H 0.4331 0.0877 0.7742 0.094 Uiso 1 calc GR
O3 O 0.0882(4) 0.2280(2) 0.9146(3) 0.0589(7) Uani 1 d .
O4 O -0.4987(5) 0.4584(2) 0.2607(3) 0.0749(9) Uani 1 d .
O5 O -0.7002(4) 0.4429(2) 0.4262(4) 0.0746(9) Uani 1 d .
C1 C -0.0769(6) 0.2647(2) 0.5215(4) 0.0468(8) Uani 1 d .
C2 C 0.0659(6) 0.2102(3) 0.4734(4) 0.0509(9) Uani 1 d .
H2A H 0.0593 0.2056 0.3741 0.061 Uiso 1 calc R
C3 C 0.2171(6) 0.1628(3) 0.5707(4) 0.0513(9) Uani 1 d .
C4 C 0.2265(6) 0.1676(3) 0.7197(4) 0.0504(9) Uani 1 d .
C5 C 0.0869(6) 0.2220(3) 0.7676(4) 0.0462(8) Uani 1 d .
C6 C -0.0682(6) 0.2699(2) 0.6706(4) 0.0456(8) Uani 1 d .
C7 C -0.2133(5) 0.3297(2) 0.7294(4) 0.0458(8) Uani 1 d .
H7 H -0.2579 0.3004 0.8094 0.055 Uiso 1 calc R
C8 C -0.4224(6) 0.3481(3) 0.6136(4) 0.0573(11) Uani 1 d .
H8A H -0.5210 0.3007 0.6083 0.069 Uiso 1 calc R
H8B H -0.4933 0.3972 0.6432 0.069 Uiso 1 calc R
C9 C -0.3807(6) 0.3639(3) 0.4639(4) 0.0498(9) Uani 1 d .
C10 C -0.2260(6) 0.3202(3) 0.4184(4) 0.0503(9) Uani 1 d .
C11 C 0.3944(9) 0.1106(4) 0.3907(5) 0.0840(16) Uani 1 d .
H11A H 0.2613 0.0940 0.3250 0.126 Uiso 1 calc GR
H11B H 0.5089 0.0725 0.3818 0.126 Uiso 1 calc GR
H11C H 0.4323 0.1667 0.3672 0.126 Uiso 1 calc GR
C12 C 0.2838(8) 0.2621(4) 1.0047(5) 0.0819(15) Uani 1 d .
H12A H 0.3270 0.3112 0.9588 0.123 Uiso 1 calc GR
H12B H 0.3976 0.2207 1.0177 0.123 Uiso 1 calc GR
H12C H 0.2577 0.2773 1.0978 0.123 Uiso 1 calc GR
C13 C -0.0993(5) 0.4096(3) 0.7927(4) 0.0467(8) Uani 1 d .
C14 C 0.0780(6) 0.4420(3) 0.7494(5) 0.0634(11) Uani 1 d .
H14 H 0.1326 0.4145 0.6781 0.076 Uiso 1 calc R
C15 C 0.1768(8) 0.5163(3) 0.8121(6) 0.0787(15) Uani 1 d .
H15 H 0.2985 0.5372 0.7834 0.094 Uiso 1 calc R
C16 C 0.0965(9) 0.5584(4) 0.9148(5) 0.0808(15) Uani 1 d .
H16 H 0.1629 0.6077 0.9558 0.097 Uiso 1 calc R
C17 C -0.0823(9) 0.5276(3) 0.9570(5) 0.0736(14) Uani 1 d .
H17 H -0.1391 0.5564 1.0259 0.088 Uiso 1 calc R
C18 C -0.1787(7) 0.4533(3) 0.8971(4) 0.0584(10) Uani 1 d .
H18 H -0.2989 0.4324 0.9275 0.070 Uiso 1 calc R
C19 C -0.5279(6) 0.4255(3) 0.3709(5) 0.0573(10) Uani 1 d .
C20 C -0.8498(7) 0.5061(4) 0.3503(6) 0.0901(17) Uani 1 d .
H20A H -0.8884 0.4931 0.2482 0.135 Uiso 1 calc GR
H20B H -0.7812 0.5605 0.3640 0.135 Uiso 1 calc GR
H20C H -0.9787 0.5068 0.3883 0.135 Uiso 1 calc GR
C21 C -0.1925(8) 0.3222(3) 0.2650(5) 0.0694(12) Uani 1 d .
H21A H -0.0477 0.3415 0.2664 0.104 Uiso 1 calc GR
H21B H -0.2965 0.3597 0.2069 0.104 Uiso 1 calc GR
H21C H -0.2119 0.2665 0.2241 0.104 Uiso 1 calc GR

loop_
_atom_site_aniso_label
_atom_site_aniso_U_11
_atom_site_aniso_U_22
_atom_site_aniso_U_33
_atom_site_aniso_U_23
_atom_site_aniso_U_13
_atom_site_aniso_U_12
O1 0.0795(19) 0.067(2) 0.0628(17) -0.0021(16) 0.0260(15) 0.0221(17)
O2 0.0741(18) 0.059(2) 0.0554(15) 0.0080(14) 0.0157(13) 0.0233(15)
O3 0.0707(15) 0.0636(19) 0.0445(13) 0.0074(14) 0.0172(12) 0.0118(16)
O4 0.092(2) 0.0582(19) 0.0709(19) 0.0144(17) 0.0104(16) 0.0057(17)
O5 0.0527(14) 0.073(2) 0.094(2) 0.0214(17) 0.0082(14) 0.0145(15)
C1 0.0479(17) 0.045(2) 0.0471(19) -0.0022(18) 0.0096(15) -0.0040(17)
C2 0.058(2) 0.049(2) 0.0449(18) -0.0035(17) 0.0115(15) 0.0003(19)
C3 0.0528(19) 0.049(2) 0.054(2) -0.0070(19) 0.0148(17) 0.0002(18)
C4 0.0523(19) 0.050(2) 0.049(2) 0.0042(18) 0.0125(16) 0.0013(18)
C5 0.0526(18) 0.047(2) 0.0404(17) 0.0046(17) 0.0135(14) 0.0005(18)
C6 0.0474(17) 0.043(2) 0.0472(19) 0.0016(16) 0.0131(15) -0.0019(16)
C7 0.0472(17) 0.0411(19) 0.0521(19) 0.0049(17) 0.0175(15) -0.0007(17)
C8 0.0431(18) 0.065(3) 0.064(2) 0.006(2) 0.0127(17) -0.0008(19)
C9 0.0447(17) 0.047(2) 0.053(2) 0.0016(17) 0.0001(15) -0.0052(17)
C10 0.0529(18) 0.049(2) 0.0465(19) -0.0007(17) 0.0072(15) -0.0066(18)
C11 0.099(4) 0.094(4) 0.067(3) -0.011(3) 0.035(3) 0.026(3)
C12 0.093(3) 0.095(4) 0.052(2) -0.011(3) 0.005(2) -0.005(3)
C13 0.0467(17) 0.051(2) 0.0443(17) 0.0008(17) 0.0135(14) 0.0025(16)
C14 0.061(2) 0.063(3) 0.074(3) -0.015(2) 0.032(2) -0.008(2)
C15 0.073(3) 0.067(3) 0.100(4) -0.016(3) 0.029(3) -0.026(3)
C16 0.100(4) 0.068(3) 0.071(3) -0.025(3) 0.012(3) -0.004(3)
C17 0.104(4) 0.069(3) 0.050(2) -0.012(2) 0.021(2) 0.011(3)
C18 0.071(2) 0.059(3) 0.051(2) -0.001(2) 0.0268(18) 0.007(2)
C19 0.056(2) 0.043(2) 0.066(2) 0.003(2) -0.0008(18) -0.0024(19)
C20 0.061(3) 0.078(4) 0.123(4) 0.021(3) 0.003(3) 0.024(3)
C21 0.081(3) 0.074(3) 0.050(2) 0.002(2) 0.007(2) 0.011(3)

loop_
_atom_type_symbol
_atom_type_description
_atom_type_scat_dispersion_real
_atom_type_scat_dispersion_imag
_atom_type_scat_source
C C 0.0181 0.0091 'International Tables Vol C Tables 4.2.6.8 and 6.1.1.4'
H H 0.0000 0.0000 'International Tables Vol C Tables 4.2.6.8 and 6.1.1.4'
O O 0.0492 0.0322 'International Tables Vol C Tables 4.2.6.8 and 6.1.1.4'

loop_
_geom_angle_atom_site_label_1
_geom_angle_atom_site_label_2
_geom_angle_atom_site_label_3
_geom_angle
C3 O1 C11 117.8(4)
C4 O2 H2 109.5
C5 O3 C12 115.2(3)
C19 O5 C20 116.5(4)
C2 C1 C6 118.9(3)
C2 C1 C10 121.1(3)
C6 C1 C10 119.9(3)
C1 C2 H2A 119.4
C3 C2 C1 121.2(3)
C3 C2 H2A 119.4
O1 C3 C2 125.8(3)
O1 C3 C4 114.0(3)
C2 C3 C4 120.2(4)
O2 C4 C3 121.5(3)
O2 C4 C5 119.8(3)
C5 C4 C3 118.6(3)
O3 C5 C6 117.3(3)
C4 C5 O3 120.7(3)
C4 C5 C6 121.9(3)
C1 C6 C5 119.1(3)
C1 C6 C7 121.3(3)
C5 C6 C7 119.6(3)
C6 C7 H7 106.7
C6 C7 C8 110.6(3)
C6 C7 C13 113.5(3)
C8 C7 H7 106.7
C13 C7 H7 106.7
C13 C7 C8 112.0(3)
C7 C8 H8A 109.0
C7 C8 H8B 109.0
H8A C8 H8B 107.8
C9 C8 C7 113.1(3)
C9 C8 H8A 109.0
C9 C8 H8B 109.0
C10 C9 C8 120.3(4)
C10 C9 C19 123.5(4)
C19 C9 C8 116.1(4)
C1 C10 C21 115.8(3)
C9 C10 C1 119.8(3)
C9 C10 C21 124.4(4)
O1 C11 H11A 109.5
O1 C11 H11B 109.5
O1 C11 H11C 109.5
H11A C11 H11B 109.5
H11A C11 H11C 109.5
H11B C11 H11C 109.5
O3 C12 H12A 109.5
O3 C12 H12B 109.5
O3 C12 H12C 109.5
H12A C12 H12B 109.5
H12A C12 H12C 109.5
H12B C12 H12C 109.5
C14 C13 C7 122.9(3)
C14 C13 C18 118.2(4)
C18 C13 C7 119.0(3)
C13 C14 H14 119.9
C13 C14 C15 120.3(4)
C15 C14 H14 119.9
C14 C15 H15 119.6
C16 C15 C14 120.7(4)
C16 C15 H15 119.6
C15 C16 H16 120.2
C15 C16 C17 119.6(5)
C17 C16 H16 120.2
C16 C17 H17 120.0
C16 C17 C18 120.0(4)
C18 C17 H17 120.0
C13 C18 H18 119.4
C17 C18 C13 121.3(4)
C17 C18 H18 119.4
O4 C19 O5 122.7(4)
O4 C19 C9 126.2(4)
O5 C19 C9 111.1(4)
O5 C20 H20A 109.5
O5 C20 H20B 109.5
O5 C20 H20C 109.5
H20A C20 H20B 109.5
H20A C20 H20C 109.5
H20B C20 H20C 109.5
C10 C21 H21A 109.5
C10 C21 H21B 109.5
C10 C21 H21C 109.5
H21A C21 H21B 109.5
H21A C21 H21C 109.5
H21B C21 H21C 109.5

loop_
_geom_bond_atom_site_label_1
_geom_bond_atom_site_label_2
_geom_bond_distance
O1 C3 1.369(5)
O1 C11 1.413(5)
O2 H2 0.8200
O2 C4 1.360(5)
O3 C5 1.387(4)
O3 C12 1.435(5)
O4 C19 1.214(5)
O5 C19 1.336(5)
O5 C20 1.449(5)
C1 C2 1.396(5)
C1 C6 1.397(5)
C1 C10 1.480(5)
C2 H2A 0.9300
C2 C3 1.384(6)
C3 C4 1.395(5)
C4 C5 1.379(5)
C5 C6 1.402(5)
C6 C7 1.508(5)
C7 H7 0.9800
C7 C8 1.536(5)
C7 C13 1.512(5)
C8 H8A 0.9700
C8 H8B 0.9700
C8 C9 1.514(5)
C9 C10 1.343(6)
C9 C19 1.489(5)
C10 C21 1.508(5)
C11 H11A 0.9600
C11 H11B 0.9600
C11 H11C 0.9600
C12 H12A 0.9600
C12 H12B 0.9600
C12 H12C 0.9600
C13 C14 1.374(5)
C13 C18 1.387(5)
C14 H14 0.9300
C14 C15 1.400(6)
C15 H15 0.9300
C15 C16 1.365(7)
C16 H16 0.9300
C16 C17 1.368(7)
C17 H17 0.9300
C17 C18 1.386(7)
C18 H18 0.9300
C20 H20A 0.9600
C20 H20B 0.9600
C20 H20C 0.9600
C21 H21A 0.9600
C21 H21B 0.9600
C21 H21C 0.9600

loop_
_geom_torsion_atom_site_label_1
_geom_torsion_atom_site_label_2
_geom_torsion_atom_site_label_3
_geom_torsion_atom_site_label_4
_geom_torsion
O1 C3 C4 O2 -0.8(6)
O1 C3 C4 C5 178.3(3)
O2 C4 C5 O3 -1.8(6)
O2 C4 C5 C6 -178.6(4)
O3 C5 C6 C1 -179.1(3)
O3 C5 C6 C7 4.4(5)
C1 C2 C3 O1 -178.8(3)
C1 C2 C3 C4 1.3(6)
C1 C6 C7 C8 26.2(5)
C1 C6 C7 C13 -100.8(4)
C2 C1 C6 C5 1.6(5)
C2 C1 C6 C7 178.0(3)
C2 C1 C10 C9 171.4(3)
C2 C1 C10 C21 -7.7(5)
C2 C3 C4 O2 179.1(4)
C2 C3 C4 C5 -1.8(6)
C3 C4 C5 O3 179.0(4)
C3 C4 C5 C6 2.3(6)
C4 C5 C6 C1 -2.2(5)
C4 C5 C6 C7 -178.7(3)
C5 C6 C7 C8 -157.4(3)
C5 C6 C7 C13 75.7(4)
C6 C1 C2 C3 -1.1(5)
C6 C1 C10 C9 -12.5(5)
C6 C1 C10 C21 168.4(4)
C6 C7 C8 C9 -43.5(5)
C6 C7 C13 C14 26.0(5)
C6 C7 C13 C18 -155.3(3)
C7 C8 C9 C10 36.8(5)
C7 C8 C9 C19 -146.7(3)
C7 C13 C14 C15 -180.0(4)
C7 C13 C18 C17 -179.0(4)
C8 C7 C13 C14 -100.2(4)
C8 C7 C13 C18 78.5(4)
C8 C9 C10 C1 -7.9(6)
C8 C9 C10 C21 171.1(4)
C8 C9 C19 O4 165.5(4)
C8 C9 C19 O5 -13.0(5)
C10 C1 C2 C3 175.0(4)
C10 C1 C6 C5 -174.6(4)
C10 C1 C6 C7 1.8(5)
C10 C9 C19 O4 -18.0(6)
C10 C9 C19 O5 163.5(4)
C11 O1 C3 C2 10.8(7)
C11 O1 C3 C4 -169.3(4)
C12 O3 C5 C4 66.2(5)
C12 O3 C5 C6 -116.9(4)
C13 C7 C8 C9 84.3(4)
C13 C14 C15 C16 -1.2(8)
C14 C13 C18 C17 -0.2(6)
C14 C15 C16 C17 0.1(8)
C15 C16 C17 C18 1.0(8)
C16 C17 C18 C13 -0.9(7)
C18 C13 C14 C15 1.3(7)
C19 C9 C10 C1 175.8(3)
C19 C9 C10 C21 -5.2(6)
C20 O5 C19 O4 -2.1(6)
C20 O5 C19 C9 176.4(4)
